data_7024959
loop_
_publ_author_name
'Fraix, Aurore'
'Lutz, Martin'
'Spek, Anthony L.'
'Klein Gebbink, Robertus J. M.'
'van Koten, Gerard'
'Sala\"un, Jean-Yves'
'Jaffr\`es, Paul-Alain'

_publ_section_title
;
 Construction of a monoanionic S,N,S-pincer ligand with a pyrrole core by
 sequential [1,2] phospho-Fries rearrangement. Characterization of
 palladium and silver coordination complexes.
;
_journal_issue 11
_journal_name_full 'Dalton transactions (Cambridge, England : 2003)'
_journal_page_first 2942
_journal_page_last 2946
_journal_paper_doi 10.1039/b923351b
_journal_volume 39
_journal_year 2010
_chemical_formula_moiety 'C48 H88 Ag4 N4 O16 P8 S8'
_chemical_formula_sum 'C48 H88 Ag4 N4 O16 P8 S8'
_chemical_formula_weight 1912.94
_chemical_name_systematic
;
?
;
_space_group_IT_number 2
_symmetry_cell_setting triclinic
_symmetry_space_group_name_Hall '-P 1'
_symmetry_space_group_name_H-M 'P -1'
_atom_sites_solution_hydrogens geom
_atom_sites_solution_primary direct
_atom_sites_solution_secondary difmap
_audit_creation_method SHELXL-97
_cell_angle_alpha 78.720(2)
_cell_angle_beta 81.848(2)
_cell_angle_gamma 72.571(2)
_cell_formula_units_Z 1
_cell_length_a 11.1886(4)
_cell_length_b 12.7764(6)
_cell_length_c 14.3823(7)
_cell_measurement_reflns_used 156
_cell_measurement_temperature 150(2)
_cell_measurement_theta_max 21.98
_cell_measurement_theta_min 3.29
_cell_volume 1916.05(15)
_computing_cell_refinement Dirax
_computing_data_collection 'Nonius COLLECT'
_computing_data_reduction 'EvalCCD, Sadabs'
_computing_structure_refinement 'SHELXL-97 (Sheldrick, 1997)'
_computing_structure_solution 'DIRDIF-99 (Beurskens et al., 1999)'
_diffrn_ambient_temperature 150(2)
_diffrn_measured_fraction_theta_full 0.998
_diffrn_measured_fraction_theta_max 0.998
_diffrn_measurement_device_type 'Nonius KappaCCD'
_diffrn_radiation_monochromator graphite
_diffrn_radiation_source 'rotating anode'
_diffrn_radiation_type MoK\a
_diffrn_radiation_wavelength 0.71073
_diffrn_reflns_av_R_equivalents 0.0269
_diffrn_reflns_av_sigmaI/netI 0.0239
_diffrn_reflns_limit_h_max 14
_diffrn_reflns_limit_h_min -14
_diffrn_reflns_limit_k_max 16
_diffrn_reflns_limit_k_min -16
_diffrn_reflns_limit_l_max 18
_diffrn_reflns_limit_l_min -18
_diffrn_reflns_number 44314
_diffrn_reflns_theta_full 27.50
_diffrn_reflns_theta_max 27.50
_diffrn_reflns_theta_min 1.92
_exptl_absorpt_coefficient_mu 1.450
_exptl_absorpt_correction_T_max 0.92
_exptl_absorpt_correction_T_min 0.73
_exptl_absorpt_correction_type multi-scan
_exptl_absorpt_process_details Sadabs
_exptl_crystal_colour brownish
_exptl_crystal_density_diffrn 1.658
_exptl_crystal_density_method 'not measured'
_exptl_crystal_description needle
_exptl_crystal_F_000 968
_exptl_crystal_size_max 0.24
_exptl_crystal_size_mid 0.12
_exptl_crystal_size_min 0.06
_refine_diff_density_max 0.837
_refine_diff_density_min -0.740
_refine_diff_density_rms 0.075
_refine_ls_extinction_method none
_refine_ls_goodness_of_fit_ref 1.036
_refine_ls_hydrogen_treatment constr
_refine_ls_matrix_type full
_refine_ls_number_parameters 433
_refine_ls_number_reflns 8800
_refine_ls_number_restraints 98
_refine_ls_restrained_S_all 1.069
_refine_ls_R_factor_all 0.0366
_refine_ls_R_factor_gt 0.0243
_refine_ls_shift/su_max 0.003
_refine_ls_shift/su_mean 0.000
_refine_ls_structure_factor_coef Fsqd
_refine_ls_weighting_details 'calc w=1/[\s^2^(Fo^2^)+(0.0252P)^2^+1.2576P] where P=(Fo^2^+2Fc^2^)/3'
_refine_ls_weighting_scheme calc
_refine_ls_wR_factor_gt 0.0531
_refine_ls_wR_factor_ref 0.0568
_reflns_number_gt 7284
_reflns_number_total 8800
_reflns_threshold_expression I>2\s(I)
_cod_data_source_file b923351b.txt
_cod_data_source_block s3395a
_cod_original_cell_volume 1916.05(14)
_cod_database_code 7024959

loop_
_symmetry_equiv_pos_as_xyz
'x, y, z'
'-x, -y, -z'

loop_
_atom_site_label
_atom_site_type_symbol
_atom_site_fract_x
_atom_site_fract_y
_atom_site_fract_z
_atom_site_U_iso_or_equiv
_atom_site_adp_type
_atom_site_occupancy
_atom_site_symmetry_multiplicity
_atom_site_calc_flag
_atom_site_refinement_flags
_atom_site_disorder_assembly
_atom_site_disorder_group
Ag1 Ag 0.013104(16) 0.276000(14) 0.285155(13) 0.02897(5) Uani 1 1 d D . .
Ag2 Ag -0.016553(16) 0.411079(14) 0.086746(12) 0.02626(5) Uani 1 1 d . . .
S11A S 0.11800(16) 0.28304(13) 0.44540(12) 0.0431(4) Uani 0.70 1 d PD A 1
S11B S 0.0920(4) 0.2411(3) 0.4652(3) 0.0458(9) Uani 0.30 1 d PD A 2
S12 S -0.01893(5) 0.21462(4) 0.08883(4) 0.02522(12) Uani 1 1 d . . .
P11 P 0.25703(6) 0.14779(6) 0.43058(4) 0.03291(14) Uani 1 1 d D . .
P12 P 0.15805(5) 0.12662(4) 0.07628(4) 0.02073(11) Uani 1 1 d . A .
O11 O 0.38496(16) 0.15947(15) 0.45371(11) 0.0381(4) Uani 1 1 d D A .
O12 O 0.2520(2) 0.0363(2) 0.49851(15) 0.0663(6) Uani 1 1 d D A .
O13 O 0.23932(14) 0.16367(13) -0.01523(10) 0.0272(3) Uani 1 1 d D . .
O14 O 0.16650(14) 0.00333(12) 0.06426(11) 0.0279(3) Uani 1 1 d D . .
N11 N 0.19516(16) 0.15500(14) 0.25314(12) 0.0223(4) Uani 1 1 d . A .
C11 C 0.2896(2) 0.12127(17) 0.31265(15) 0.0246(5) Uani 1 1 d . A .
C12 C 0.4019(2) 0.06341(19) 0.26729(17) 0.0303(5) Uani 1 1 d . . .
H12 H 0.4806 0.0316 0.2936 0.036 Uiso 1 1 calc R A .
C13 C 0.3760(2) 0.06155(19) 0.17595(17) 0.0300(5) Uani 1 1 d . A .
H13 H 0.4332 0.0284 0.1274 0.036 Uiso 1 1 calc R . .
C14 C 0.2483(2) 0.11846(17) 0.16997(15) 0.0223(4) Uani 1 1 d . . .
C15 C 0.3996(3) 0.1776(3) 0.54769(19) 0.0548(8) Uani 1 1 d D . .
H15A H 0.4072 0.1078 0.5937 0.066 Uiso 1 1 calc R A .
H15B H 0.3249 0.2348 0.5696 0.066 Uiso 1 1 calc R . .
C16 C 0.5137(3) 0.2147(3) 0.5426(2) 0.0626(9) Uani 1 1 d D A .
H16A H 0.5865 0.1595 0.5178 0.094 Uiso 1 1 calc R . .
H16B H 0.5270 0.2229 0.6064 0.094 Uiso 1 1 calc R . .
H16C H 0.5031 0.2863 0.5002 0.094 Uiso 1 1 calc R . .
C17A C 0.1599(7) -0.0090(9) 0.5541(6) 0.139(4) Uani 0.70 1 d PDU A 1
H17A H 0.1379 -0.0582 0.5182 0.166 Uiso 0.70 1 calc PR A 1
H17B H 0.0832 0.0522 0.5649 0.166 Uiso 0.70 1 calc PR A 1
C18A C 0.1988(6) -0.0716(5) 0.6452(4) 0.0841(19) Uani 0.70 1 d PDU A 1
H18A H 0.2771 -0.1301 0.6354 0.126 Uiso 0.70 1 calc PR A 1
H18B H 0.1331 -0.1053 0.6780 0.126 Uiso 0.70 1 calc PR A 1
H18C H 0.2125 -0.0218 0.6839 0.126 Uiso 0.70 1 calc PR A 1
C17B C 0.1283(9) 0.0178(11) 0.5080(9) 0.068(4) Uani 0.30 1 d PDU A 2
H17C H 0.1119 -0.0012 0.4484 0.082 Uiso 0.30 1 calc PR A 2
H17D H 0.0620 0.0853 0.5224 0.082 Uiso 0.30 1 calc PR A 2
C18B C 0.1299(14) -0.0764(10) 0.5879(10) 0.081(4) Uani 0.30 1 d PDU A 2
H18D H 0.2040 -0.1387 0.5773 0.121 Uiso 0.30 1 calc PR A 2
H18E H 0.0536 -0.0999 0.5910 0.121 Uiso 0.30 1 calc PR A 2
H18F H 0.1333 -0.0525 0.6479 0.121 Uiso 0.30 1 calc PR A 2
C19 C 0.1899(2) 0.1936(2) -0.10881(15) 0.0325(5) Uani 1 1 d D A .
H19A H 0.1963 0.2687 -0.1385 0.039 Uiso 1 1 calc R . .
H19B H 0.1000 0.1953 -0.1014 0.039 Uiso 1 1 calc R . .
C110 C 0.2620(3) 0.1115(2) -0.17114(19) 0.0484(7) Uani 1 1 d D . .
H11A H 0.3514 0.1080 -0.1764 0.073 Uiso 1 1 calc R A .
H11B H 0.2310 0.1343 -0.2345 0.073 Uiso 1 1 calc R . .
H11C H 0.2512 0.0381 -0.1436 0.073 Uiso 1 1 calc R . .
C111 C 0.0850(2) -0.0593(2) 0.12181(19) 0.0396(6) Uani 1 1 d D A .
H11D H 0.0984 -0.1295 0.0973 0.048 Uiso 1 1 calc R . .
H11E H -0.0038 -0.0157 0.1155 0.048 Uiso 1 1 calc R . .
C112 C 0.1085(3) -0.0858(2) 0.2247(2) 0.0543(8) Uani 1 1 d D . .
H11F H 0.1973 -0.1256 0.2311 0.081 Uiso 1 1 calc R A .
H11G H 0.0560 -0.1325 0.2594 0.081 Uiso 1 1 calc R . .
H11H H 0.0876 -0.0166 0.2510 0.081 Uiso 1 1 calc R . .
S21 S 0.21202(5) 0.44837(4) 0.00052(4) 0.02231(11) Uani 1 1 d . . .
S22 S -0.21435(5) 0.36978(5) 0.28870(4) 0.02840(13) Uani 1 1 d . A .
P21 P 0.23107(5) 0.53284(4) 0.09553(4) 0.01786(11) Uani 1 1 d . A .
P22 P -0.21422(5) 0.51979(4) 0.30306(4) 0.01989(11) Uani 1 1 d . . .
O21 O 0.25578(13) 0.64940(11) 0.05533(10) 0.0215(3) Uani 1 1 d D . .
O22 O 0.35328(13) 0.47100(11) 0.15025(10) 0.0224(3) Uani 1 1 d D . .
O23 O -0.25767(14) 0.54832(13) 0.40693(10) 0.0287(3) Uani 1 1 d D A .
O24 O -0.31437(13) 0.61408(12) 0.24408(11) 0.0242(3) Uani 1 1 d D A .
N21 N 0.00585(15) 0.51524(13) 0.19145(12) 0.0179(3) Uani 1 1 d . . .
C21 C 0.10193(18) 0.56294(16) 0.18158(14) 0.0187(4) Uani 1 1 d . A .
C22 C 0.0869(2) 0.62965(18) 0.25135(15) 0.0240(5) Uani 1 1 d . . .
H22 H 0.1417 0.6709 0.2593 0.029 Uiso 1 1 calc R A .
C23 C -0.0242(2) 0.62364(18) 0.30677(15) 0.0239(5) Uani 1 1 d . A .
H23 H -0.0607 0.6600 0.3599 0.029 Uiso 1 1 calc R . .
C24 C -0.07093(18) 0.55285(16) 0.26804(14) 0.0188(4) Uani 1 1 d . A .
C25 C 0.3541(2) 0.66065(19) -0.02129(19) 0.0379(6) Uani 1 1 d D A .
H25A H 0.3433 0.6288 -0.0760 0.045 Uiso 1 1 calc R . .
H25B H 0.4379 0.6204 0.0011 0.045 Uiso 1 1 calc R . .
C26 C 0.3436(2) 0.78237(19) -0.05076(18) 0.0342(6) Uani 1 1 d D . .
H26A H 0.2611 0.8211 -0.0743 0.051 Uiso 1 1 calc R A .
H26B H 0.4099 0.7921 -0.1013 0.051 Uiso 1 1 calc R . .
H26C H 0.3529 0.8133 0.0041 0.051 Uiso 1 1 calc R . .
C27 C 0.3612(2) 0.36189(18) 0.20824(17) 0.0284(5) Uani 1 1 d D A .
H27A H 0.3729 0.3054 0.1669 0.034 Uiso 1 1 calc R . .
H27B H 0.2828 0.3641 0.2505 0.034 Uiso 1 1 calc R . .
C28 C 0.4713(2) 0.3331(2) 0.26629(18) 0.0357(6) Uani 1 1 d D . .
H28A H 0.5477 0.3345 0.2238 0.054 Uiso 1 1 calc R A .
H28B H 0.4816 0.2586 0.3037 0.054 Uiso 1 1 calc R . .
H28C H 0.4567 0.3873 0.3093 0.054 Uiso 1 1 calc R . .
C29 C -0.2063(2) 0.4729(2) 0.49118(17) 0.0403(6) Uani 1 1 d D . .
H29A H -0.1751 0.5134 0.5301 0.048 Uiso 1 1 calc R A .
H29B H -0.1348 0.4115 0.4717 0.048 Uiso 1 1 calc R . .
C210 C -0.3053(4) 0.4276(5) 0.5474(3) 0.1088(18) Uani 1 1 d D A .
H21A H -0.3757 0.4887 0.5666 0.163 Uiso 1 1 calc R . .
H21B H -0.2714 0.3774 0.6043 0.163 Uiso 1 1 calc R . .
H21C H -0.3347 0.3865 0.5089 0.163 Uiso 1 1 calc R . .
C211 C -0.4375(2) 0.6029(2) 0.23351(19) 0.0333(5) Uani 1 1 d D . .
H21D H -0.4811 0.5848 0.2968 0.040 Uiso 1 1 calc R A .
H21E H -0.4280 0.5425 0.1969 0.040 Uiso 1 1 calc R . .
C212 C -0.5119(2) 0.7111(2) 0.1821(2) 0.0445(7) Uani 1 1 d D A .
H21F H -0.5205 0.7704 0.2188 0.067 Uiso 1 1 calc R . .
H21G H -0.5954 0.7059 0.1744 0.067 Uiso 1 1 calc R . .
H21H H -0.4684 0.7279 0.1193 0.067 Uiso 1 1 calc R . .

loop_
_atom_site_aniso_label
_atom_site_aniso_U_11
_atom_site_aniso_U_22
_atom_site_aniso_U_33
_atom_site_aniso_U_23
_atom_site_aniso_U_13
_atom_site_aniso_U_12
Ag1 0.02233(9) 0.02666(9) 0.03197(10) -0.00492(7) -0.00214(7) 0.00201(7)
Ag2 0.03309(10) 0.02418(9) 0.02622(9) -0.00771(7) -0.00390(7) -0.01216(7)
S11A 0.0364(7) 0.0510(9) 0.0357(8) -0.0226(7) -0.0108(6) 0.0106(6)
S11B 0.0399(19) 0.057(2) 0.0302(17) -0.0198(16) -0.0122(13) 0.0145(15)
S12 0.0210(3) 0.0203(3) 0.0357(3) -0.0080(2) -0.0047(2) -0.0047(2)
P11 0.0299(3) 0.0393(4) 0.0234(3) -0.0046(3) -0.0055(3) 0.0004(3)
P12 0.0216(3) 0.0174(3) 0.0240(3) -0.0059(2) -0.0015(2) -0.0054(2)
O11 0.0403(10) 0.0487(11) 0.0244(9) -0.0049(8) -0.0098(7) -0.0086(8)
O12 0.0811(16) 0.0721(16) 0.0410(12) 0.0132(11) 0.0085(11) -0.0352(13)
O13 0.0268(8) 0.0317(8) 0.0239(8) -0.0031(7) -0.0013(6) -0.0104(7)
O14 0.0307(8) 0.0188(7) 0.0364(9) -0.0113(7) 0.0014(7) -0.0079(6)
N11 0.0228(9) 0.0192(9) 0.0233(9) -0.0030(7) -0.0035(7) -0.0030(7)
C11 0.0259(11) 0.0207(10) 0.0247(11) -0.0023(9) -0.0052(9) -0.0024(9)
C12 0.0238(11) 0.0280(12) 0.0342(13) -0.0049(10) -0.0086(10) 0.0029(9)
C13 0.0242(11) 0.0294(12) 0.0323(13) -0.0095(10) -0.0014(10) 0.0010(9)
C14 0.0235(11) 0.0176(10) 0.0254(11) -0.0046(8) -0.0019(9) -0.0045(8)
C15 0.0585(19) 0.074(2) 0.0306(15) -0.0122(14) -0.0195(14) -0.0065(16)
C16 0.067(2) 0.074(2) 0.056(2) -0.0243(17) -0.0254(17) -0.0151(18)
C17A 0.082(5) 0.170(7) 0.134(7) 0.045(6) 0.003(5) -0.042(5)
C18A 0.112(5) 0.054(3) 0.069(4) 0.010(3) 0.029(3) -0.028(3)
C17B 0.092(8) 0.072(7) 0.058(6) 0.008(5) 0.008(6) -0.066(6)
C18B 0.087(7) 0.064(7) 0.077(7) 0.024(6) 0.020(6) -0.034(6)
C19 0.0363(13) 0.0343(13) 0.0232(12) 0.0023(10) -0.0045(10) -0.0078(11)
C110 0.0575(18) 0.0523(17) 0.0335(15) -0.0145(13) -0.0046(13) -0.0074(14)
C111 0.0389(14) 0.0210(12) 0.0611(18) -0.0117(12) 0.0085(13) -0.0143(11)
C112 0.076(2) 0.0323(15) 0.0547(18) -0.0065(13) 0.0191(16) -0.0266(15)
S21 0.0215(3) 0.0227(3) 0.0235(3) -0.0088(2) 0.0005(2) -0.0053(2)
S22 0.0198(3) 0.0217(3) 0.0434(3) -0.0063(2) -0.0007(2) -0.0057(2)
P21 0.0155(2) 0.0174(2) 0.0209(3) -0.0036(2) -0.0011(2) -0.0049(2)
P22 0.0169(3) 0.0204(3) 0.0204(3) -0.0026(2) 0.0009(2) -0.0039(2)
O21 0.0211(7) 0.0183(7) 0.0247(8) -0.0026(6) 0.0015(6) -0.0070(6)
O22 0.0175(7) 0.0206(7) 0.0284(8) 0.0002(6) -0.0046(6) -0.0060(6)
O23 0.0275(8) 0.0330(9) 0.0214(8) -0.0047(7) 0.0042(6) -0.0050(7)
O24 0.0173(7) 0.0233(8) 0.0299(8) 0.0005(6) -0.0040(6) -0.0046(6)
N21 0.0156(8) 0.0195(8) 0.0190(8) -0.0049(7) -0.0005(7) -0.0046(7)
C21 0.0165(10) 0.0196(10) 0.0197(10) -0.0042(8) -0.0011(8) -0.0041(8)
C22 0.0253(11) 0.0254(11) 0.0264(11) -0.0091(9) -0.0021(9) -0.0115(9)
C23 0.0245(11) 0.0264(11) 0.0227(11) -0.0102(9) -0.0002(9) -0.0067(9)
C24 0.0177(10) 0.0196(10) 0.0184(10) -0.0027(8) -0.0004(8) -0.0048(8)
C25 0.0403(14) 0.0294(13) 0.0438(15) -0.0097(11) 0.0197(12) -0.0178(11)
C26 0.0333(13) 0.0291(12) 0.0403(14) -0.0006(11) 0.0055(11) -0.0160(10)
C27 0.0252(11) 0.0219(11) 0.0360(13) 0.0041(10) -0.0070(10) -0.0072(9)
C28 0.0383(14) 0.0376(14) 0.0324(13) 0.0072(11) -0.0148(11) -0.0154(11)
C29 0.0393(14) 0.0533(17) 0.0223(12) -0.0007(11) -0.0048(11) -0.0063(12)
C210 0.096(3) 0.172(5) 0.051(2) 0.052(3) -0.014(2) -0.069(3)
C211 0.0197(11) 0.0354(13) 0.0448(15) -0.0015(11) -0.0058(10) -0.0096(10)
C212 0.0328(14) 0.0432(15) 0.0563(18) -0.0036(13) -0.0222(13) -0.0033(12)

loop_
_atom_type_symbol
_atom_type_description
_atom_type_scat_dispersion_real
_atom_type_scat_dispersion_imag
_atom_type_scat_source
C C 0.0033 0.0016 'International Tables Vol C Tables 4.2.6.8 and 6.1.1.4'
H H 0.0000 0.0000 'International Tables Vol C Tables 4.2.6.8 and 6.1.1.4'
Ag Ag -0.8971 1.1015 'International Tables Vol C Tables 4.2.6.8 and 6.1.1.4'
N N 0.0061 0.0033 'International Tables Vol C Tables 4.2.6.8 and 6.1.1.4'
O O 0.0106 0.0060 'International Tables Vol C Tables 4.2.6.8 and 6.1.1.4'
P P 0.1023 0.0942 'International Tables Vol C Tables 4.2.6.8 and 6.1.1.4'
S S 0.1246 0.1234 'International Tables Vol C Tables 4.2.6.8 and 6.1.1.4'

loop_
_geom_angle_atom_site_label_1
_geom_angle_atom_site_label_2
_geom_angle_atom_site_label_3
_geom_angle
_geom_angle_site_symmetry_1
_geom_angle_site_symmetry_3
N11 Ag1 S22 159.32(5) . .
N11 Ag1 S11A 84.48(6) . .
S22 Ag1 S11A 113.32(4) . .
N11 Ag1 S11B 84.72(9) . .
S22 Ag1 S11B 109.88(8) . .
S11A Ag1 S11B 14.16(8) . .
N11 Ag1 Ag2 97.87(5) . .
S22 Ag1 Ag2 76.815(15) . .
S11A Ag1 Ag2 136.40(3) . .
S11B Ag1 Ag2 150.46(9) . .
N21 Ag2 S12 137.74(4) . .
N21 Ag2 S21 100.37(4) . 2_565
S12 Ag2 S21 109.464(18) . 2_565
N21 Ag2 S21 82.99(4) . .
S12 Ag2 S21 111.601(17) . .
S21 Ag2 S21 111.416(14) 2_565 .
N21 Ag2 Ag1 68.89(4) . .
S12 Ag2 Ag1 68.863(14) . .
S21 Ag2 Ag1 133.815(14) 2_565 .
S21 Ag2 Ag1 111.467(13) . .
N21 Ag2 Ag2 92.54(4) . 2_565
S12 Ag2 Ag2 128.518(16) . 2_565
S21 Ag2 Ag2 57.881(13) 2_565 2_565
S21 Ag2 Ag2 53.535(12) . 2_565
Ag1 Ag2 Ag2 158.595(10) . 2_565
P11 S11A Ag1 93.20(6) . .
P11 S11B Ag1 93.95(14) . .
P12 S12 Ag2 106.17(3) . .
O11 P11 O12 100.52(11) . .
O11 P11 C11 102.99(10) . .
O12 P11 C11 108.36(12) . .
O11 P11 S11B 125.61(14) . .
O12 P11 S11B 99.66(15) . .
C11 P11 S11B 117.32(13) . .
O11 P11 S11A 111.56(9) . .
O12 P11 S11A 118.42(11) . .
C11 P11 S11A 113.22(9) . .
O13 P12 O14 101.51(8) . .
O13 P12 C14 103.66(9) . .
O14 P12 C14 108.07(9) . .
O13 P12 S12 116.20(6) . .
O14 P12 S12 109.93(6) . .
C14 P12 S12 116.20(8) . .
C15 O11 P11 120.58(17) . .
C17A O12 P11 137.5(4) . .
C17B O12 P11 112.2(5) . .
C19 O13 P12 120.97(14) . .
C111 O14 P12 122.47(14) . .
C14 N11 C11 105.68(17) . .
C14 N11 Ag1 130.26(14) . .
C11 N11 Ag1 122.63(14) . .
N11 C11 C12 110.76(19) . .
N11 C11 P11 119.83(16) . .
C12 C11 P11 129.33(17) . .
C13 C12 C11 106.45(19) . .
C13 C12 H12 126.8 . .
C11 C12 H12 126.8 . .
C12 C13 C14 106.1(2) . .
C12 C13 H13 126.9 . .
C14 C13 H13 126.9 . .
N11 C14 C13 111.00(19) . .
N11 C14 P12 122.18(16) . .
C13 C14 P12 126.21(17) . .
O11 C15 C16 108.9(2) . .
O11 C15 H15A 109.9 . .
C16 C15 H15A 109.9 . .
O11 C15 H15B 109.9 . .
C16 C15 H15B 109.9 . .
H15A C15 H15B 108.3 . .
C15 C16 H16A 109.5 . .
C15 C16 H16B 109.5 . .
H16A C16 H16B 109.5 . .
C15 C16 H16C 109.5 . .
H16A C16 H16C 109.5 . .
H16B C16 H16C 109.5 . .
O12 C17A C18A 113.7(5) . .
O12 C17A H17A 108.8 . .
C18A C17A H17A 108.8 . .
O12 C17A H17B 108.8 . .
C18A C17A H17B 108.8 . .
H17A C17A H17B 107.7 . .
O12 C17B C18B 106.1(8) . .
O12 C17B H17C 110.5 . .
C18B C17B H17C 110.5 . .
O12 C17B H17D 110.5 . .
C18B C17B H17D 110.5 . .
H17C C17B H17D 108.7 . .
C17B C18B H18D 109.5 . .
C17B C18B H18E 109.5 . .
H18D C18B H18E 109.5 . .
C17B C18B H18F 109.5 . .
H18D C18B H18F 109.5 . .
H18E C18B H18F 109.5 . .
O13 C19 C110 110.1(2) . .
O13 C19 H19A 109.6 . .
C110 C19 H19A 109.6 . .
O13 C19 H19B 109.6 . .
C110 C19 H19B 109.6 . .
H19A C19 H19B 108.1 . .
C19 C110 H11A 109.5 . .
C19 C110 H11B 109.5 . .
H11A C110 H11B 109.5 . .
C19 C110 H11C 109.5 . .
H11A C110 H11C 109.5 . .
H11B C110 H11C 109.5 . .
O14 C111 C112 112.6(2) . .
O14 C111 H11D 109.1 . .
C112 C111 H11D 109.1 . .
O14 C111 H11E 109.1 . .
C112 C111 H11E 109.1 . .
H11D C111 H11E 107.8 . .
C111 C112 H11F 109.5 . .
C111 C112 H11G 109.5 . .
H11F C112 H11G 109.5 . .
C111 C112 H11H 109.5 . .
H11F C112 H11H 109.5 . .
H11G C112 H11H 109.5 . .
P21 S21 Ag2 101.88(3) . 2_565
P21 S21 Ag2 95.66(2) . .
Ag2 S21 Ag2 68.584(14) 2_565 .
P22 S22 Ag1 99.92(3) . .
O21 P21 O22 100.83(8) . .
O21 P21 C21 103.94(9) . .
O22 P21 C21 107.84(9) . .
O21 P21 S21 116.21(6) . .
O22 P21 S21 111.55(6) . .
C21 P21 S21 115.16(7) . .
O24 P22 O23 100.82(8) . .
O24 P22 C24 105.15(9) . .
O23 P22 C24 106.76(9) . .
O24 P22 S22 112.48(6) . .
O23 P22 S22 114.45(7) . .
C24 P22 S22 115.74(7) . .
C25 O21 P21 120.98(13) . .
C27 O22 P21 118.65(12) . .
C29 O23 P22 122.00(15) . .
C211 O24 P22 122.32(13) . .
C21 N21 C24 105.07(16) . .
C21 N21 Ag2 123.32(13) . .
C24 N21 Ag2 131.35(13) . .
N21 C21 C22 111.23(18) . .
N21 C21 P21 122.11(15) . .
C22 C21 P21 126.52(16) . .
C23 C22 C21 106.44(19) . .
C23 C22 H22 126.8 . .
C21 C22 H22 126.8 . .
C22 C23 C24 105.78(18) . .
C22 C23 H23 127.1 . .
C24 C23 H23 127.1 . .
N21 C24 C23 111.47(18) . .
N21 C24 P22 121.31(15) . .
C23 C24 P22 127.08(16) . .
O21 C25 C26 107.87(18) . .
O21 C25 H25A 110.1 . .
C26 C25 H25A 110.1 . .
O21 C25 H25B 110.1 . .
C26 C25 H25B 110.1 . .
H25A C25 H25B 108.4 . .
C25 C26 H26A 109.5 . .
C25 C26 H26B 109.5 . .
H26A C26 H26B 109.5 . .
C25 C26 H26C 109.5 . .
H26A C26 H26C 109.5 . .
H26B C26 H26C 109.5 . .
O22 C27 C28 107.59(17) . .
O22 C27 H27A 110.2 . .
C28 C27 H27A 110.2 . .
O22 C27 H27B 110.2 . .
C28 C27 H27B 110.2 . .
H27A C27 H27B 108.5 . .
C27 C28 H28A 109.5 . .
C27 C28 H28B 109.5 . .
H28A C28 H28B 109.5 . .
C27 C28 H28C 109.5 . .
H28A C28 H28C 109.5 . .
H28B C28 H28C 109.5 . .
O23 C29 C210 109.2(2) . .
O23 C29 H29A 109.8 . .
C210 C29 H29A 109.8 . .
O23 C29 H29B 109.8 . .
C210 C29 H29B 109.8 . .
H29A C29 H29B 108.3 . .
C29 C210 H21A 109.5 . .
C29 C210 H21B 109.5 . .
H21A C210 H21B 109.5 . .
C29 C210 H21C 109.5 . .
H21A C210 H21C 109.5 . .
H21B C210 H21C 109.5 . .
O24 C211 C212 107.89(19) . .
O24 C211 H21D 110.1 . .
C212 C211 H21D 110.1 . .
O24 C211 H21E 110.1 . .
C212 C211 H21E 110.1 . .
H21D C211 H21E 108.4 . .
C211 C212 H21F 109.5 . .
C211 C212 H21G 109.5 . .
H21F C212 H21G 109.5 . .
C211 C212 H21H 109.5 . .
H21F C212 H21H 109.5 . .
H21G C212 H21H 109.5 . .

loop_
_geom_bond_atom_site_label_1
_geom_bond_atom_site_label_2
_geom_bond_distance
_geom_bond_site_symmetry_2
Ag1 N11 2.2085(17) .
Ag1 S22 2.4648(6) .
Ag1 S11A 2.7583(17) .
Ag1 S11B 2.764(4) .
Ag1 Ag2 3.0381(3) .
Ag2 N21 2.2787(16) .
Ag2 S12 2.5124(6) .
Ag2 S21 2.6696(6) 2_565
Ag2 S21 2.8115(6) .
Ag2 Ag2 3.0903(4) 2_565
S11A P11 1.9726(17) .
S11B P11 1.932(4) .
S12 P12 1.9652(8) .
P11 O11 1.5697(18) .
P11 O12 1.573(2) .
P11 C11 1.761(2) .
P12 O13 1.5677(16) .
P12 O14 1.5914(15) .
P12 C14 1.765(2) .
O11 C15 1.454(3) .
O12 C17A 1.406(6) .
O12 C17B 1.455(7) .
O13 C19 1.465(3) .
O14 C111 1.456(3) .
N11 C14 1.361(3) .
N11 C11 1.369(3) .
C11 C12 1.397(3) .
C12 C13 1.391(3) .
C12 H12 0.9500 .
C13 C14 1.402(3) .
C13 H13 0.9500 .
C15 C16 1.477(4) .
C15 H15A 0.9900 .
C15 H15B 0.9900 .
C16 H16A 0.9800 .
C16 H16B 0.9800 .
C16 H16C 0.9800 .
C17A C18A 1.445(6) .
C17A H17A 0.9900 .
C17A H17B 0.9900 .
C18A H18A 0.9800 .
C18A H18B 0.9800 .
C18A H18C 0.9800 .
C17B C18B 1.490(7) .
C17B H17C 0.9900 .
C17B H17D 0.9900 .
C18B H18D 0.9800 .
C18B H18E 0.9800 .
C18B H18F 0.9800 .
C19 C110 1.487(3) .
C19 H19A 0.9900 .
C19 H19B 0.9900 .
C110 H11A 0.9800 .
C110 H11B 0.9800 .
C110 H11C 0.9800 .
C111 C112 1.494(4) .
C111 H11D 0.9900 .
C111 H11E 0.9900 .
C112 H11F 0.9800 .
C112 H11G 0.9800 .
C112 H11H 0.9800 .
S21 P21 1.9684(7) .
S21 Ag2 2.6696(6) 2_565
S22 P22 1.9679(8) .
P21 O21 1.5789(14) .
P21 O22 1.5899(14) .
P21 C21 1.765(2) .
P22 O24 1.5772(15) .
P22 O23 1.5817(16) .
P22 C24 1.760(2) .
O21 C25 1.461(2) .
O22 C27 1.463(2) .
O23 C29 1.462(3) .
O24 C211 1.458(2) .
N21 C21 1.365(3) .
N21 C24 1.369(3) .
C21 C22 1.401(3) .
C22 C23 1.392(3) .
C22 H22 0.9500 .
C23 C24 1.402(3) .
C23 H23 0.9500 .
C25 C26 1.503(3) .
C25 H25A 0.9900 .
C25 H25B 0.9900 .
C26 H26A 0.9800 .
C26 H26B 0.9800 .
C26 H26C 0.9800 .
C27 C28 1.500(3) .
C27 H27A 0.9900 .
C27 H27B 0.9900 .
C28 H28A 0.9800 .
C28 H28B 0.9800 .
C28 H28C 0.9800 .
C29 C210 1.470(4) .
C29 H29A 0.9900 .
C29 H29B 0.9900 .
C210 H21A 0.9800 .
C210 H21B 0.9800 .
C210 H21C 0.9800 .
C211 C212 1.495(3) .
C211 H21D 0.9900 .
C211 H21E 0.9900 .
C212 H21F 0.9800 .
C212 H21G 0.9800 .
C212 H21H 0.9800 .

loop_
_geom_torsion_atom_site_label_1
_geom_torsion_atom_site_label_2
_geom_torsion_atom_site_label_3
_geom_torsion_atom_site_label_4
_geom_torsion
_geom_torsion_site_symmetry_1
_geom_torsion_site_symmetry_4
N11 Ag1 Ag2 N21 -114.78(6) . .
S22 Ag1 Ag2 N21 85.56(5) . .
S11A Ag1 Ag2 N21 -24.53(7) . .
S11B Ag1 Ag2 N21 -21.59(16) . .
N11 Ag1 Ag2 S12 64.01(5) . .
S22 Ag1 Ag2 S12 -95.65(2) . .
S11A Ag1 Ag2 S12 154.25(5) . .
S11B Ag1 Ag2 S12 157.19(16) . .
N11 Ag1 Ag2 S21 161.14(5) . 2_565
S22 Ag1 Ag2 S21 1.48(2) . 2_565
S11A Ag1 Ag2 S21 -108.61(5) . 2_565
S11B Ag1 Ag2 S21 -105.68(16) . 2_565
N11 Ag1 Ag2 S21 -41.78(5) . .
S22 Ag1 Ag2 S21 158.557(19) . .
S11A Ag1 Ag2 S21 48.46(5) . .
S11B Ag1 Ag2 S21 51.40(16) . .
N11 Ag1 Ag2 Ag2 -83.48(5) . 2_565
S22 Ag1 Ag2 Ag2 116.86(3) . 2_565
S11A Ag1 Ag2 Ag2 6.77(6) . 2_565
S11B Ag1 Ag2 Ag2 9.71(16) . 2_565
N11 Ag1 S11A P11 -14.20(7) . .
S22 Ag1 S11A P11 154.88(5) . .
S11B Ag1 S11A P11 76.1(4) . .
Ag2 Ag1 S11A P11 -109.82(5) . .
N11 Ag1 S11B P11 5.60(13) . .
S22 Ag1 S11B P11 170.55(10) . .
S11A Ag1 S11B P11 -82.7(4) . .
Ag2 Ag1 S11B P11 -91.05(18) . .
N21 Ag2 S12 P12 -82.16(7) . .
S21 Ag2 S12 P12 145.57(3) 2_565 .
S21 Ag2 S12 P12 21.75(3) . .
Ag1 Ag2 S12 P12 -83.85(3) . .
Ag2 Ag2 S12 P12 81.63(3) 2_565 .
Ag1 S11B P11 O11 131.79(11) . .
Ag1 S11B P11 O12 -117.73(13) . .
Ag1 S11B P11 C11 -1.14(18) . .
Ag1 S11B P11 S11A 81.9(4) . .
Ag1 S11A P11 O11 139.52(8) . .
Ag1 S11A P11 O12 -104.56(12) . .
Ag1 S11A P11 C11 23.90(10) . .
Ag1 S11A P11 S11B -82.4(4) . .
Ag2 S12 P12 O13 -58.65(7) . .
Ag2 S12 P12 O14 -173.18(7) . .
Ag2 S12 P12 C14 63.72(8) . .
O12 P11 O11 C15 -65.6(2) . .
C11 P11 O11 C15 -177.4(2) . .
S11B P11 O11 C15 44.5(3) . .
S11A P11 O11 C15 60.8(2) . .
O11 P11 O12 C17A 144.4(7) . .
C11 P11 O12 C17A -108.0(7) . .
S11B P11 O12 C17A 15.1(7) . .
S11A P11 O12 C17A 22.7(7) . .
O11 P11 O12 C17B 166.8(7) . .
C11 P11 O12 C17B -85.6(7) . .
S11B P11 O12 C17B 37.6(7) . .
S11A P11 O12 C17B 45.1(7) . .
O14 P12 O13 C19 75.63(17) . .
C14 P12 O13 C19 -172.34(16) . .
S12 P12 O13 C19 -43.58(17) . .
O13 P12 O14 C111 -167.16(18) . .
C14 P12 O14 C111 84.19(19) . .
S12 P12 O14 C111 -43.57(19) . .
S22 Ag1 N11 C14 47.1(3) . .
S11A Ag1 N11 C14 -162.45(18) . .
S11B Ag1 N11 C14 -176.7(2) . .
Ag2 Ag1 N11 C14 -26.30(18) . .
S22 Ag1 N11 C11 -148.59(13) . .
S11A Ag1 N11 C11 1.88(16) . .
S11B Ag1 N11 C11 -12.34(18) . .
Ag2 Ag1 N11 C11 138.03(16) . .
C14 N11 C11 C12 -0.1(2) . .
Ag1 N11 C11 C12 -167.75(15) . .
C14 N11 C11 P11 -177.37(15) . .
Ag1 N11 C11 P11 15.0(2) . .
O11 P11 C11 N11 -150.14(17) . .
O12 P11 C11 N11 103.96(19) . .
S11B P11 C11 N11 -7.8(2) . .
S11A P11 C11 N11 -29.5(2) . .
O11 P11 C11 C12 33.2(2) . .
O12 P11 C11 C12 -72.7(2) . .
S11B P11 C11 C12 175.5(2) . .
S11A P11 C11 C12 153.8(2) . .
N11 C11 C12 C13 0.1(3) . .
P11 C11 C12 C13 177.07(18) . .
C11 C12 C13 C14 -0.1(3) . .
C11 N11 C14 C13 0.0(2) . .
Ag1 N11 C14 C13 166.38(15) . .
C11 N11 C14 P12 171.60(15) . .
Ag1 N11 C14 P12 -22.1(3) . .
C12 C13 C14 N11 0.0(3) . .
C12 C13 C14 P12 -171.10(17) . .
O13 P12 C14 N11 139.12(17) . .
O14 P12 C14 N11 -113.71(17) . .
S12 P12 C14 N11 10.4(2) . .
O13 P12 C14 C13 -50.7(2) . .
O14 P12 C14 C13 56.5(2) . .
S12 P12 C14 C13 -179.42(17) . .
P11 O11 C15 C16 -165.2(2) . .
C17B O12 C17A C18A 177(2) . .
P11 O12 C17A C18A -140.1(5) . .
C17A O12 C17B C18B -18.9(13) . .
P11 O12 C17B C18B -168.8(9) . .
P12 O13 C19 C110 -113.7(2) . .
P12 O14 C111 C112 -66.0(3) . .
N21 Ag2 S21 P21 2.15(5) . .
S12 Ag2 S21 P21 -136.73(3) . .
S21 Ag2 S21 P21 100.57(3) 2_565 .
Ag1 Ag2 S21 P21 -61.86(2) . .
Ag2 Ag2 S21 P21 100.57(3) 2_565 .
N21 Ag2 S21 Ag2 -98.42(4) . 2_565
S12 Ag2 S21 Ag2 122.701(18) . 2_565
S21 Ag2 S21 Ag2 0.0 2_565 2_565
Ag1 Ag2 S21 Ag2 -162.431(11) . 2_565
N11 Ag1 S22 P22 -154.21(13) . .
S11A Ag1 S22 P22 58.07(5) . .
S11B Ag1 S22 P22 72.86(9) . .
Ag2 Ag1 S22 P22 -77.07(3) . .
Ag2 S21 P21 O21 -58.87(7) 2_565 .
Ag2 S21 P21 O21 -128.13(6) . .
Ag2 S21 P21 O22 -173.68(6) 2_565 .
Ag2 S21 P21 O22 117.06(6) . .
Ag2 S21 P21 C21 63.00(8) 2_565 .
Ag2 S21 P21 C21 -6.26(8) . .
Ag1 S22 P22 O24 141.96(6) . .
Ag1 S22 P22 O23 -103.75(7) . .
Ag1 S22 P22 C24 21.06(8) . .
O22 P21 O21 C25 70.65(18) . .
C21 P21 O21 C25 -177.70(17) . .
S21 P21 O21 C25 -50.07(18) . .
O21 P21 O22 C27 173.03(15) . .
C21 P21 O22 C27 64.41(17) . .
S21 P21 O22 C27 -62.98(16) . .
O24 P22 O23 C29 169.68(17) . .
C24 P22 O23 C29 -80.72(19) . .
S22 P22 O23 C29 48.71(19) . .
O23 P22 O24 C211 -85.24(18) . .
C24 P22 O24 C211 163.91(17) . .
S22 P22 O24 C211 37.12(18) . .
S12 Ag2 N21 C21 117.96(14) . .
S21 Ag2 N21 C21 -107.21(15) 2_565 .
S21 Ag2 N21 C21 3.37(14) . .
Ag1 Ag2 N21 C21 119.65(15) . .
Ag2 Ag2 N21 C21 -49.41(15) 2_565 .
S12 Ag2 N21 C24 -68.82(18) . .
S21 Ag2 N21 C24 66.01(17) 2_565 .
S21 Ag2 N21 C24 176.59(17) . .
Ag1 Ag2 N21 C24 -67.13(16) . .
Ag2 Ag2 N21 C24 123.81(17) 2_565 .
C24 N21 C21 C22 0.3(2) . .
Ag2 N21 C21 C22 175.05(13) . .
C24 N21 C21 P21 176.24(14) . .
Ag2 N21 C21 P21 -9.0(2) . .
O21 P21 C21 N21 139.00(16) . .
O22 P21 C21 N21 -114.54(16) . .
S21 P21 C21 N21 10.73(19) . .
O21 P21 C21 C22 -45.7(2) . .
O22 P21 C21 C22 60.7(2) . .
S21 P21 C21 C22 -174.00(16) . .
N21 C21 C22 C23 -0.4(2) . .
P21 C21 C22 C23 -176.09(16) . .
C21 C22 C23 C24 0.3(2) . .
C21 N21 C24 C23 -0.1(2) . .
Ag2 N21 C24 C23 -174.27(14) . .
C21 N21 C24 P22 175.80(14) . .
Ag2 N21 C24 P22 1.7(3) . .
C22 C23 C24 N21 -0.1(2) . .
C22 C23 C24 P22 -175.75(16) . .
O24 P22 C24 N21 -88.42(17) . .
O23 P22 C24 N21 165.04(15) . .
S22 P22 C24 N21 36.35(18) . .
O24 P22 C24 C23 86.8(2) . .
O23 P22 C24 C23 -19.7(2) . .
S22 P22 C24 C23 -148.39(17) . .
P21 O21 C25 C26 173.48(16) . .
P21 O22 C27 C28 -168.97(16) . .
P22 O23 C29 C210 -111.8(3) . .
P22 O24 C211 C212 174.47(17) . .
